data_7119829
loop_
_publ_author_name
'Min Liu'
'Shumei Chen'
'Tian Wen'
'Jian Zhang'

_publ_section_title
;
 Encapsulation of LnIII ions/Ag nanoparticles within Cd(II) boron
 imidazolate frameworks for tuning luminescence emission
;
_journal_name_full Chem.Commun.
_journal_page_first 8577
_journal_volume 52
_journal_year 2016
_chemical_formula_moiety 'C42 H31 B2 Cd3 N16 O12'
_chemical_formula_sum 'C42 H31 B2 Cd3 N16 O12'
_chemical_formula_weight 1310.68
_chemical_name_systematic
;
 ? 
;
_space_group_crystal_system monoclinic
_space_group_IT_number 15
_space_group_name_Hall '-C 2yc'
_space_group_name_H-M_alt 'C 1 2/c 1'
_symmetry_space_group_name_Hall '-C 2yc'
_symmetry_space_group_name_H-M 'C 1 2/c 1'
_atom_sites_solution_hydrogens geom
_atom_sites_solution_primary direct
_atom_sites_solution_secondary difmap
_audit_creation_date 2016-01-11
_audit_creation_method
;
Olex2 1.2
(compiled 2015.09.30 svn.r3233 for OlexSys, GUI svn.r5103)
;
_audit_update_record
;
2016-04-05 deposited with the CCDC.
2016-06-08 downloaded from the CCDC.
;
_cell_angle_alpha 90.00
_cell_angle_beta 116.228(6)
_cell_angle_gamma 90.00
_cell_formula_units_Z 8
_cell_length_a 28.187(10)
_cell_length_b 14.002(4)
_cell_length_c 27.657(10)
_cell_measurement_reflns_used 12916
_cell_measurement_temperature 293.1500
_cell_measurement_theta_max 27.5244
_cell_measurement_theta_min 2.0052
_cell_volume 9792(6)
_computing_cell_refinement 'CrystalClear (Rigaku Inc., 2008)'
_computing_data_collection 'CrystalClear (Rigaku Inc., 2008)'
_computing_data_reduction 'CrystalClear (Rigaku Inc., 2008)'
_computing_molecular_graphics 'Olex2 (Dolomanov et al., 2009)'
_computing_publication_material 'Olex2 (Dolomanov et al., 2009)'
_computing_structure_refinement 'XH (Sheldrick, 2008)'
_computing_structure_solution
;
????
;
_diffrn_ambient_temperature 293.1500
_diffrn_detector_area_resol_mean 14.6306
_diffrn_measured_fraction_theta_full 0.984
_diffrn_measured_fraction_theta_max 0.984
_diffrn_measurement_details
;
scan:
    Number of images: 360
               Slice: -62.0000 - 118.0000
         Image width: 0.5000
            Exp time: 15.0000
       Rotation axis: Omega
               Omega: 0.0000
                 Chi: 45.0000
                 Phi: 180.0000
                 XTD: 50.6805
              2theta: 27.8201
scan:
    Number of images: 280
               Slice: -62.0000 - 78.0000
         Image width: 0.5000
            Exp time: 15.0000
       Rotation axis: Omega
               Omega: 0.0000
                 Chi: 45.0000
                 Phi: 90.0000
                 XTD: 50.6805
              2theta: 27.8201
scan:
    Number of images: 160
               Slice: -62.0000 - 18.0000
         Image width: 0.5000
            Exp time: 15.0000
       Rotation axis: Omega
               Omega: 0.0000
                 Chi: 45.0000
                 Phi: 0.0000
                 XTD: 50.6805
              2theta: 27.8201
;
_diffrn_measurement_device
;
Mercury70 (2x2 bin mode)
;
_diffrn_measurement_device_details
;
AFC8: Eulerian 3 circle
;
_diffrn_measurement_device_type 'Bruker P4'
_diffrn_measurement_method CCD_Profile_fitting
_diffrn_orient_matrix_type d*Trek
_diffrn_orient_matrix_UB_11 0.0193
_diffrn_orient_matrix_UB_12 -0.0278
_diffrn_orient_matrix_UB_13 0.0205
_diffrn_orient_matrix_UB_21 -0.0623
_diffrn_orient_matrix_UB_22 -0.0295
_diffrn_orient_matrix_UB_23 0.0188
_diffrn_orient_matrix_UB_31 0.0098
_diffrn_orient_matrix_UB_32 -0.0335
_diffrn_orient_matrix_UB_33 -0.0202
_diffrn_radiation_detector CCD
_diffrn_radiation_monochromator 'Graphite Monochromator'
_diffrn_radiation_type MoK\a
_diffrn_radiation_wavelength 0.71073
_diffrn_reflns_av_R_equivalents 0.0291
_diffrn_reflns_av_unetI/netI 0.0354
_diffrn_reflns_limit_h_max 34
_diffrn_reflns_limit_h_min -36
_diffrn_reflns_limit_k_max 18
_diffrn_reflns_limit_k_min -18
_diffrn_reflns_limit_l_max 35
_diffrn_reflns_limit_l_min -35
_diffrn_reflns_number 37558
_diffrn_reflns_theta_full 27.51
_diffrn_reflns_theta_max 27.51
_diffrn_reflns_theta_min 2.01
_diffrn_source 'Sealed Tube'
_diffrn_source_current 80.0000
_diffrn_source_power 4.0000
_diffrn_source_voltage 50.0000
_exptl_absorpt_coefficient_mu 1.369
_exptl_absorpt_correction_T_max 0.760
_exptl_absorpt_correction_T_min 0.753
_exptl_absorpt_correction_type multi-scan
_exptl_crystal_colour Colorless
_exptl_crystal_density_diffrn 1.778
_exptl_crystal_density_method 'not measured'
_exptl_crystal_description Prism
_exptl_crystal_F_000 5160.0
_exptl_crystal_size_max 0.2
_exptl_crystal_size_mid 0.2
_exptl_crystal_size_min 0.2
_refine_diff_density_max 2.644
_refine_diff_density_min -1.031
_refine_diff_density_rms 0.306
_refine_ls_extinction_method none
_refine_ls_goodness_of_fit_ref 1.101
_refine_ls_hydrogen_treatment constr
_refine_ls_matrix_type full
_refine_ls_number_parameters 676
_refine_ls_number_reflns 11098
_refine_ls_number_restraints 0
_refine_ls_restrained_S_all 1.101
_refine_ls_R_factor_all 0.0464
_refine_ls_R_factor_gt 0.0368
_refine_ls_shift/su_max 0.001
_refine_ls_shift/su_mean 0.000
_refine_ls_structure_factor_coef Fsqd
_refine_ls_weighting_details 'calc w=1/[\s^2^(Fo^2^)+(0.0532P)^2^+19.7227P] where P=(Fo^2^+2Fc^2^)/3'
_refine_ls_weighting_scheme calc
_refine_ls_wR_factor_gt 0.0955
_refine_ls_wR_factor_ref 0.1055
_reflns_number_gt 9499
_reflns_number_total 11280
_reflns_threshold_expression >2sigma(I)
_cod_data_source_file c6cc03285k2.cif
_cod_data_source_block BIF-81
_cod_database_code 7119829
_diffrn_number_total 11536
_olex2_refinement_description
;
1. Fixed Uiso
 At 1.2 times of:
  All C(H) groups
 At 1.5 times of:
  All O(H) groups
2.a Riding coordinates:
 O11(H11)
2.b Aromatic/amide H refined with riding coordinates:
 C2(H2), C3(H3), C30(H30), C54(H54), C61(H61), C71(H71), C85(H85), C86(H86),
 C92(H92), C100(H100), C106(H106), C107(H107), C109(H109), C116(H116),
 C118(H118), C119(H119), C124(H124), C125(H125), C127(H127), C129(H129),
 C132(H132), C136(H136), C137(H137), C150(H150), C158(H158), C173(H173),
 C200(H200), C201(H201), C203(H203), C204(H204)
;
_olex2_submission_special_instructions 'No special instructions were received'

loop_
_space_group_symop_id
_space_group_symop_operation_xyz
1 'x, y, z'
2 '-x, y, -z+1/2'
3 'x+1/2, y+1/2, z'
4 '-x+1/2, y+1/2, -z+1/2'
5 '-x, -y, -z'
6 'x, -y, z-1/2'
7 '-x+1/2, -y+1/2, -z'
8 'x+1/2, -y+1/2, z-1/2'

loop_
_atom_site_label
_atom_site_type_symbol
_atom_site_fract_x
_atom_site_fract_y
_atom_site_fract_z
_atom_site_U_iso_or_equiv
_atom_site_adp_type
_atom_site_occupancy
_atom_site_calc_flag
_atom_site_disorder_assembly
_atom_site_disorder_group
_atom_site_refinement_flags_posn
Cd1 Cd 0.199822(10) 0.631549(16) 0.152985(9) 0.02146(7) Uani 1 d . . .
Cd2 Cd 0.404500(10) 0.375017(18) 0.049775(10) 0.02616(8) Uani 1 d . . .
Cd3 Cd 0.124348(10) 0.463827(18) 0.220832(9) 0.02543(8) Uani 1 d . . .
O5 O 0.17927(10) 0.47081(16) 0.14634(10) 0.0281(5) Uani 1 d . . .
O4 O 0.34035(12) 0.5018(2) 0.11905(11) 0.0387(7) Uani 1 d . . .
O6 O 0.18460(11) 0.37369(18) 0.21237(11) 0.0355(6) Uani 1 d . . .
O1 O 0.31795(11) 0.10763(18) 0.27146(11) 0.0334(6) Uani 1 d . . .
O12 O 0.10371(13) 0.94904(19) -0.03093(11) 0.0439(7) Uani 1 d . . .
O7 O 0.10426(11) 0.66249(19) 0.09745(10) 0.0353(6) Uani 1 d . . .
O3 O 0.38598(13) 0.3684(2) 0.12425(13) 0.0463(8) Uani 1 d . . .
O10 O -0.05289(12) 0.6569(2) -0.18787(11) 0.0461(8) Uani 1 d . . .
O11 O 0.10242(16) 0.8817(2) -0.10414(14) 0.0578(10) Uani 1 d . . .
H11 H 0.1238 0.9226 -0.1022 0.087 Uiso 1 d . . R
O9 O -0.05728(11) 0.54126(18) -0.13678(10) 0.0356(6) Uani 1 d . . .
O8 O 0.06119(17) 0.5356(2) 0.05244(12) 0.0753(14) Uani 1 d . . .
O2 O 0.38485(13) 0.1185(2) 0.25161(13) 0.0451(8) Uani 1 d . . .
N20 N 0.10859(11) 1.0848(2) 0.11115(11) 0.0247(6) Uani 1 d . . .
N5 N 0.28566(12) 0.6150(2) 0.21293(12) 0.0280(6) Uani 1 d . . .
N3 N 0.31427(13) 0.3842(2) -0.00803(13) 0.0331(7) Uani 1 d . . .
N29 N 0.23037(12) 0.4329(2) -0.04515(11) 0.0262(6) Uani 1 d . . .
N6 N 0.19284(12) 0.7932(2) 0.15191(12) 0.0293(7) Uani 1 d . . .
N32 N 0.06881(12) 0.9670(2) 0.15102(11) 0.0257(6) Uani 1 d . . .
N40 N 0.13586(12) 0.4226(2) -0.06286(11) 0.0267(6) Uani 1 d . . .
N4 N 0.20305(14) 0.6131(2) 0.07204(12) 0.0309(7) Uani 1 d . . .
N46 N 0.19263(13) 0.5596(2) -0.00783(11) 0.0281(6) Uani 1 d . . .
N47 N 0.35110(12) 0.5609(2) 0.28800(11) 0.0257(6) Uani 1 d . . .
N7 N 0.08361(14) 1.1346(2) 0.02706(14) 0.0353(7) Uani 1 d . . .
N60 N 0.16344(12) 0.5516(2) -0.10775(12) 0.0267(6) Uani 1 d . . .
N68 N 0.15704(11) 0.9348(2) 0.15074(11) 0.0243(6) Uani 1 d . . .
N8 N -0.01266(13) 0.9081(3) 0.11247(12) 0.0343(7) Uani 1 d . . .
N2 N 0.13723(13) 0.5764(2) -0.19535(12) 0.0337(7) Uani 1 d . . .
N1 N 0.09590(14) 0.2895(2) -0.05661(14) 0.0391(8) Uani 1 d . . .
C1 C 0.06882(14) 0.7926(2) -0.05492(14) 0.0274(7) Uani 1 d . . .
C2 C 0.22414(16) 0.8626(3) 0.14536(18) 0.0350(9) Uani 1 d . . .
H2 H 0.2553 0.8516 0.1425 0.042 Uiso 1 calc . . R
C3 C 0.01123(18) 0.8795(4) 0.16522(18) 0.0470(11) Uani 1 d . . .
H3 H -0.0042 0.8416 0.1819 0.056 Uiso 1 calc . . R
C30 C 0.27247(13) 0.2784(2) 0.21360(12) 0.0222(6) Uani 1 d . . .
H30 H 0.2552 0.2493 0.2316 0.027 Uiso 1 calc . . R
C34 C 0.32494(14) 0.3669(2) 0.16114(13) 0.0228(7) Uani 1 d . . .
C50 C 0.31987(14) 0.2409(2) 0.21799(13) 0.0229(7) Uani 1 d . . .
C51 C 0.09391(15) 0.8828(2) -0.06233(15) 0.0295(8) Uani 1 d . . .
C54 C 0.02344(14) 0.6235(2) -0.04429(14) 0.0274(7) Uani 1 d . . .
H54 H 0.0090 0.5657 -0.0406 0.033 Uiso 1 calc . . R
C61 C 0.23478(17) 0.3570(3) -0.07506(15) 0.0348(9) Uani 1 d . . .
H61 H 0.2074 0.3302 -0.1053 0.042 Uiso 1 calc . . R
C69 C 0.06121(15) 0.6689(3) 0.00129(13) 0.0283(7) Uani 1 d . . .
C70 C 0.34284(15) 0.1511(2) 0.24974(13) 0.0262(7) Uani 1 d . . .
C71 C 0.03089(14) 0.7469(2) -0.10041(13) 0.0259(7) Uani 1 d . . .
H71 H 0.0215 0.7725 -0.1345 0.031 Uiso 1 calc . . R
C72 C 0.35338(15) 0.4152(3) 0.13283(14) 0.0290(7) Uani 1 d . . .
C76 C 0.20082(14) 0.4046(2) 0.17956(13) 0.0237(7) Uani 1 d . . .
C84 C -0.03637(14) 0.6185(2) -0.14298(13) 0.0251(7) Uani 1 d . . .
C85 C 0.06079(17) 0.9152(4) 0.18914(16) 0.0437(11) Uani 1 d . . .
H85 H 0.0851 0.9064 0.2249 0.052 Uiso 1 calc . . R
C86 C 0.02312(14) 0.9588(3) 0.10596(14) 0.0303(8) Uani 1 d . . .
H86 H 0.0175 0.9865 0.0733 0.036 Uiso 1 calc . . R
C92 C 0.34585(14) 0.2852(2) 0.19148(13) 0.0238(7) Uani 1 d . . .
H92 H 0.3774 0.2599 0.1941 0.029 Uiso 1 calc . . R
C100 C 0.16373(16) 0.5210(3) -0.15366(14) 0.0324(8) Uani 1 d . . .
H100 H 0.1811 0.4657 -0.1558 0.039 Uiso 1 calc . . R
C101 C 0.07690(16) 0.6243(3) 0.05517(15) 0.0336(8) Uani 1 d . . .
C106 C 0.05854(18) 0.3539(3) -0.0875(2) 0.0539(13) Uani 1 d . . .
H106 H 0.0222 0.3433 -0.1032 0.065 Uiso 1 calc . . R
C107 C 0.08288(14) 0.7549(2) -0.00404(14) 0.0284(7) Uani 1 d . . .
H107 H 0.1068 0.7871 0.0264 0.034 Uiso 1 calc . . R
C109 C 0.18272(14) 0.5463(2) 0.03522(13) 0.0251(7) Uani 1 d . . .
H109 H 0.1634 0.4949 0.0385 0.030 Uiso 1 calc . . R
C115 C 0.00711(14) 0.6633(2) -0.09493(13) 0.0244(7) Uani 1 d . . .
C116 C 0.20241(16) 0.9496(3) 0.14378(18) 0.0364(9) Uani 1 d . . .
H116 H 0.2154 1.0080 0.1390 0.044 Uiso 1 calc . . R
C118 C 0.27710(14) 0.4036(2) 0.15609(13) 0.0221(6) Uani 1 d . . .
H118 H 0.2627 0.4576 0.1351 0.027 Uiso 1 calc . . R
C119 C 0.1337(2) 0.6343(3) -0.12223(18) 0.0449(11) Uani 1 d . . .
H119 H 0.1258 0.6731 -0.0995 0.054 Uiso 1 calc . . R
C124 C 0.15366(14) 0.8398(2) 0.15504(14) 0.0260(7) Uani 1 d . . .
H124 H 0.1265 0.8100 0.1597 0.031 Uiso 1 calc . . R
C125 C 0.09803(16) 1.0614(3) 0.05999(14) 0.0314(8) Uani 1 d . . .
H125 H 0.1007 0.9995 0.0492 0.038 Uiso 1 calc . . R
C127 C 0.29865(14) 0.5655(3) 0.25744(14) 0.0276(7) Uani 1 d . . .
H127 H 0.2741 0.5368 0.2667 0.033 Uiso 1 calc . . R
C129 C 0.37258(18) 0.6133(4) 0.26057(18) 0.0523(13) Uani 1 d . . .
H129 H 0.4083 0.6255 0.2716 0.063 Uiso 1 calc . . R
C132 C 0.11834(19) 0.6486(3) -0.17536(17) 0.0422(10) Uani 1 d . . .
H132 H 0.0980 0.6997 -0.1953 0.051 Uiso 1 calc . . R
C136 C 0.28582(16) 0.3288(3) -0.05260(15) 0.0347(8) Uani 1 d . . .
H136 H 0.2996 0.2797 -0.0653 0.042 Uiso 1 calc . . R
C137 C 0.10082(19) 1.1818(3) 0.11014(17) 0.0426(10) Uani 1 d . . .
H137 H 0.1048 1.2199 0.1392 0.051 Uiso 1 calc . . R
C150 C 0.27985(15) 0.4444(3) -0.00542(14) 0.0312(8) Uani 1 d . . .
H150 H 0.2887 0.4908 0.0213 0.037 Uiso 1 calc . . R
C158 C 0.2230(2) 0.6408(3) 0.00401(19) 0.0606(16) Uani 1 d . . .
H158 H 0.2370 0.6688 -0.0174 0.073 Uiso 1 calc . . R
C173 C 0.14156(17) 0.3333(3) -0.04300(17) 0.0387(9) Uani 1 d . . .
H173 H 0.1742 0.3054 -0.0219 0.046 Uiso 1 calc . . R
C200 C 0.08201(18) 0.4352(3) -0.0920(2) 0.0523(12) Uani 1 d . . .
H200 H 0.0650 0.4895 -0.1112 0.063 Uiso 1 calc . . R
C201 C 0.2288(2) 0.6725(3) 0.05242(19) 0.0597(15) Uani 1 d . . .
H201 H 0.2476 0.7268 0.0698 0.072 Uiso 1 calc . . R
C203 C 0.33212(17) 0.6438(3) 0.21457(17) 0.0474(11) Uani 1 d . . .
H203 H 0.3356 0.6794 0.1880 0.057 Uiso 1 calc . . R
C204 C 0.0864(2) 1.2116(3) 0.05926(18) 0.0482(11) Uani 1 d . . .
H204 H 0.0794 1.2746 0.0476 0.058 Uiso 1 calc . . R
C209 C 0.25078(14) 0.3596(2) 0.18235(13) 0.0234(7) Uani 1 d . . .
B1 B 0.18059(17) 0.4921(3) -0.05560(15) 0.0257(8) Uani 1 d . . .
B89 B 0.12084(15) 1.0126(3) 0.15664(15) 0.0234(7) Uani 1 d . . .

loop_
_atom_site_aniso_label
_atom_site_aniso_U_11
_atom_site_aniso_U_22
_atom_site_aniso_U_33
_atom_site_aniso_U_23
_atom_site_aniso_U_13
_atom_site_aniso_U_12
Cd1 0.02492(14) 0.01948(12) 0.01730(12) 0.00020(8) 0.00689(10) 0.00058(9)
Cd2 0.02188(14) 0.03053(14) 0.02524(14) 0.00028(9) 0.00966(11) -0.00480(10)
Cd3 0.02392(14) 0.02830(13) 0.02070(13) -0.00716(9) 0.00680(11) -0.00329(10)
O5 0.0318(14) 0.0201(11) 0.0328(13) 0.0027(9) 0.0147(11) 0.0007(10)
O4 0.0501(18) 0.0344(14) 0.0416(15) 0.0089(12) 0.0292(14) -0.0084(13)
O6 0.0410(16) 0.0375(14) 0.0414(15) 0.0117(11) 0.0304(14) 0.0109(12)
O1 0.0453(17) 0.0279(12) 0.0309(14) 0.0090(10) 0.0204(13) 0.0023(12)
O12 0.067(2) 0.0286(13) 0.0366(15) -0.0068(12) 0.0233(15) -0.0210(14)
O7 0.0350(15) 0.0370(14) 0.0224(13) -0.0008(11) 0.0022(12) -0.0079(12)
O3 0.0405(18) 0.066(2) 0.0462(17) 0.0180(15) 0.0319(15) 0.0123(15)
O10 0.0494(19) 0.0491(17) 0.0239(13) 0.0050(12) 0.0018(13) -0.0231(14)
O11 0.095(3) 0.0432(17) 0.059(2) -0.0144(15) 0.056(2) -0.0372(18)
O9 0.0377(16) 0.0357(14) 0.0214(12) 0.0015(10) 0.0020(11) -0.0167(12)
O8 0.105(3) 0.062(2) 0.0265(16) 0.0058(15) -0.0005(18) -0.057(2)
O2 0.0485(19) 0.0407(16) 0.0570(19) 0.0214(14) 0.0332(16) 0.0193(14)
N20 0.0233(15) 0.0243(14) 0.0260(14) -0.0005(11) 0.0104(12) 0.0006(12)
N5 0.0248(16) 0.0272(14) 0.0262(15) 0.0024(12) 0.0059(13) -0.0001(12)
N3 0.0242(17) 0.0373(17) 0.0317(17) -0.0001(13) 0.0069(14) -0.0060(13)
N29 0.0275(16) 0.0273(14) 0.0188(13) -0.0016(11) 0.0056(12) -0.0030(12)
N6 0.0305(17) 0.0194(14) 0.0352(17) -0.0044(11) 0.0121(14) -0.0006(12)
N32 0.0225(15) 0.0324(15) 0.0197(13) 0.0014(11) 0.0069(12) -0.0035(12)
N40 0.0281(16) 0.0257(14) 0.0248(14) -0.0011(11) 0.0102(13) -0.0040(12)
N4 0.049(2) 0.0261(14) 0.0223(15) -0.0024(11) 0.0198(15) -0.0053(14)
N46 0.0396(18) 0.0248(14) 0.0224(14) -0.0015(11) 0.0160(14) -0.0082(13)
N47 0.0216(15) 0.0281(14) 0.0237(14) 0.0039(11) 0.0065(12) -0.0014(12)
N7 0.0371(19) 0.0398(18) 0.0336(17) 0.0089(14) 0.0199(16) 0.0051(15)
N60 0.0342(17) 0.0243(14) 0.0241(14) 0.0031(11) 0.0151(13) 0.0013(12)
N68 0.0226(15) 0.0211(13) 0.0279(14) -0.0028(11) 0.0101(12) -0.0002(11)
N8 0.0250(17) 0.0477(19) 0.0274(16) 0.0014(14) 0.0089(14) -0.0117(14)
N2 0.0339(18) 0.0408(17) 0.0233(15) 0.0076(13) 0.0098(14) 0.0041(14)
N1 0.040(2) 0.0315(17) 0.045(2) 0.0040(14) 0.0184(17) -0.0074(14)
C1 0.0290(19) 0.0247(16) 0.0284(17) 0.0011(13) 0.0125(15) -0.0072(14)
C2 0.029(2) 0.0277(18) 0.053(2) -0.0065(16) 0.0227(19) 0.0000(15)
C3 0.035(2) 0.071(3) 0.035(2) 0.014(2) 0.016(2) -0.011(2)
C30 0.0276(18) 0.0200(14) 0.0204(15) 0.0029(12) 0.0121(14) 0.0001(13)
C34 0.0278(18) 0.0216(15) 0.0218(16) 0.0008(12) 0.0136(14) -0.0021(13)
C50 0.0292(18) 0.0202(15) 0.0192(15) 0.0005(12) 0.0107(14) 0.0003(13)
C51 0.033(2) 0.0221(16) 0.0281(18) 0.0009(13) 0.0083(16) -0.0089(14)
C54 0.0245(18) 0.0276(17) 0.0239(17) 0.0035(13) 0.0051(15) -0.0102(14)
C61 0.038(2) 0.0327(19) 0.0237(18) -0.0075(15) 0.0041(17) -0.0008(16)
C69 0.0277(19) 0.0300(17) 0.0214(16) 0.0031(13) 0.0056(15) -0.0088(15)
C70 0.035(2) 0.0243(16) 0.0169(15) 0.0009(12) 0.0094(15) 0.0037(14)
C71 0.0293(19) 0.0253(16) 0.0197(15) 0.0011(13) 0.0079(14) -0.0035(14)
C72 0.0285(19) 0.0369(19) 0.0224(16) 0.0031(14) 0.0120(15) -0.0057(15)
C76 0.0286(19) 0.0185(14) 0.0271(17) -0.0042(12) 0.0151(15) -0.0047(13)
C84 0.0249(18) 0.0272(16) 0.0207(16) 0.0004(13) 0.0077(14) -0.0026(14)
C85 0.032(2) 0.070(3) 0.0254(19) 0.0135(19) 0.0089(17) -0.007(2)
C86 0.0221(18) 0.042(2) 0.0232(17) 0.0016(15) 0.0066(15) -0.0073(15)
C92 0.0254(18) 0.0255(16) 0.0208(15) -0.0014(12) 0.0105(14) 0.0003(13)
C100 0.038(2) 0.0374(19) 0.0204(16) 0.0052(14) 0.0114(16) 0.0080(17)
C101 0.031(2) 0.0354(19) 0.0257(18) 0.0019(15) 0.0046(16) -0.0128(16)
C106 0.027(2) 0.041(2) 0.085(4) 0.008(2) 0.017(2) -0.0008(19)
C107 0.0282(19) 0.0279(17) 0.0242(17) -0.0022(13) 0.0070(15) -0.0105(14)
C109 0.0277(19) 0.0270(16) 0.0214(16) 0.0011(13) 0.0117(15) -0.0017(14)
C115 0.0227(17) 0.0254(16) 0.0214(16) -0.0013(13) 0.0064(14) -0.0056(13)
C116 0.038(2) 0.0234(17) 0.055(3) -0.0069(16) 0.027(2) -0.0049(16)
C118 0.0274(18) 0.0178(14) 0.0232(16) 0.0022(12) 0.0130(14) -0.0001(13)
C119 0.068(3) 0.035(2) 0.040(2) 0.0071(17) 0.032(2) 0.014(2)
C124 0.0253(18) 0.0230(16) 0.0262(17) -0.0010(13) 0.0080(15) -0.0027(13)
C125 0.042(2) 0.0273(17) 0.0268(18) -0.0014(14) 0.0163(17) -0.0041(16)
C127 0.0226(18) 0.0294(17) 0.0281(17) 0.0003(14) 0.0086(15) 0.0000(14)
C129 0.027(2) 0.082(3) 0.042(2) 0.024(2) 0.009(2) -0.013(2)
C132 0.049(3) 0.037(2) 0.040(2) 0.0139(18) 0.020(2) 0.0120(19)
C136 0.036(2) 0.0341(19) 0.0284(18) -0.0006(15) 0.0088(17) 0.0034(17)
C137 0.066(3) 0.0278(19) 0.044(2) 0.0052(17) 0.034(2) 0.0165(19)
C150 0.029(2) 0.0344(18) 0.0236(17) -0.0042(14) 0.0060(15) -0.0078(16)
C158 0.116(5) 0.042(2) 0.044(3) -0.019(2) 0.055(3) -0.045(3)
C173 0.033(2) 0.0333(19) 0.040(2) 0.0101(17) 0.0080(18) -0.0077(17)
C200 0.032(2) 0.034(2) 0.080(4) 0.012(2) 0.014(2) 0.0049(18)
C201 0.110(5) 0.041(2) 0.045(3) -0.019(2) 0.049(3) -0.041(3)
C203 0.033(2) 0.063(3) 0.036(2) 0.023(2) 0.0050(19) -0.009(2)
C204 0.073(3) 0.034(2) 0.050(3) 0.0139(19) 0.038(3) 0.023(2)
C209 0.0286(19) 0.0239(15) 0.0214(16) -0.0015(12) 0.0143(14) 0.0007(13)
B1 0.032(2) 0.0269(18) 0.0197(17) -0.0013(14) 0.0129(17) -0.0040(16)
B89 0.0195(19) 0.0262(18) 0.0214(17) -0.0030(14) 0.0062(15) -0.0014(15)

loop_
_atom_type_symbol
_atom_type_description
_atom_type_scat_dispersion_real
_atom_type_scat_dispersion_imag
_atom_type_scat_source
C C 0.0033 0.0016 'International Tables Vol C Tables 4.2.6.8 and 6.1.1.4'
H H 0.0000 0.0000 'International Tables Vol C Tables 4.2.6.8 and 6.1.1.4'
B B 0.0013 0.0007 'International Tables Vol C Tables 4.2.6.8 and 6.1.1.4'
Cd Cd -0.8075 1.2024 'International Tables Vol C Tables 4.2.6.8 and 6.1.1.4'
N N 0.0061 0.0033 'International Tables Vol C Tables 4.2.6.8 and 6.1.1.4'
O O 0.0106 0.0060 'International Tables Vol C Tables 4.2.6.8 and 6.1.1.4'

loop_
_geom_angle_atom_site_label_1
_geom_angle_atom_site_label_2
_geom_angle_atom_site_label_3
_geom_angle
_geom_angle_site_symmetry_1
_geom_angle_site_symmetry_3
O5 Cd1 O1 77.87(9) . 4
O5 Cd1 O7 87.44(9) . .
O1 Cd1 O7 88.62(10) 4 .
N5 Cd1 O5 96.19(10) . .
N5 Cd1 O1 85.06(11) . 4
N5 Cd1 O7 171.88(10) . .
N5 Cd1 N6 99.81(11) . .
N5 Cd1 N4 102.29(12) . .
N6 Cd1 O5 162.24(10) . .
N6 Cd1 O1 95.81(10) . 4
N6 Cd1 O7 75.74(10) . .
N6 Cd1 N4 98.05(11) . .
N4 Cd1 O5 85.95(9) . .
N4 Cd1 O1 162.92(10) . 4
N4 Cd1 O7 85.18(11) . .
O3 Cd2 O12 100.70(10) . 7_565
N3 Cd2 O12 80.28(11) . 7_565
N3 Cd2 O3 90.32(12) . .
N7 Cd2 O12 84.43(10) 7_565 7_565
N7 Cd2 O3 173.09(12) 7_565 .
N7 Cd2 N3 85.98(12) 7_565 .
N7 Cd2 N1 91.45(12) 7_565 7
N8 Cd2 O12 85.81(12) 3_545 7_565
N8 Cd2 O3 83.64(12) 3_545 .
N8 Cd2 N3 163.56(12) 3_545 .
N8 Cd2 N7 101.44(12) 3_545 7_565
N8 Cd2 N1 100.52(13) 3_545 7
N1 Cd2 O12 173.05(11) 7 7_565
N1 Cd2 O3 82.97(11) 7 .
N1 Cd2 N3 93.86(12) 7 .
O6 Cd3 O1 88.17(10) . 4
O6 Cd3 O10 96.29(12) . 5_565
O6 Cd3 O9 101.89(11) . 5_565
O6 Cd3 O2 139.59(11) . 4
O6 Cd3 N2 100.62(11) . 6_566
O6 Cd3 C84 98.56(11) . 5_565
O1 Cd3 C84 136.82(9) 4 5_565
O10 Cd3 O1 163.79(9) 5_565 4
O10 Cd3 C84 27.09(9) 5_565 5_565
O9 Cd3 O1 109.00(9) 5_565 4
O9 Cd3 O10 54.85(9) 5_565 5_565
O9 Cd3 O2 101.59(11) 5_565 4
O9 Cd3 C84 27.85(9) 5_565 5_565
O2 Cd3 O1 53.08(9) 4 4
O2 Cd3 O10 124.12(11) 4 5_565
O2 Cd3 C84 117.07(11) 4 5_565
N2 Cd3 O1 107.81(10) 6_566 4
N2 Cd3 O10 86.74(11) 6_566 5_565
N2 Cd3 O9 137.06(11) 6_566 5_565
N2 Cd3 O2 83.53(12) 6_566 4
N2 Cd3 C84 112.62(11) 6_566 5_565
C76 O5 Cd1 129.6(2) . .
C76 O6 Cd3 114.9(2) . .
Cd1 O1 Cd3 114.46(10) 4_545 4_545
C70 O1 Cd1 136.6(2) . 4_545
C70 O1 Cd3 87.3(2) . 4_545
C51 O12 Cd2 129.0(2) . 7_565
C101 O7 Cd1 125.3(3) . .
C72 O3 Cd2 128.5(2) . .
C84 O10 Cd3 87.5(2) . 5_565
C51 O11 H11 111.1 . .
C84 O9 Cd3 96.6(2) . 5_565
C70 O2 Cd3 96.4(2) . 4_545
C125 N20 C137 105.0(3) . .
C125 N20 B89 124.5(3) . .
C137 N20 B89 130.2(3) . .
C127 N5 Cd1 120.3(2) . .
C127 N5 C203 105.1(3) . .
C203 N5 Cd1 134.5(3) . .
C136 N3 Cd2 127.6(3) . .
C150 N3 Cd2 127.3(3) . .
C150 N3 C136 105.1(3) . .
C61 N29 B1 127.9(3) . .
C150 N29 C61 104.1(3) . .
C150 N29 B1 128.0(3) . .
C2 N6 Cd1 130.4(2) . .
C124 N6 Cd1 124.3(2) . .
C124 N6 C2 105.2(3) . .
C85 N32 B89 127.6(3) . .
C86 N32 C85 104.5(3) . .
C86 N32 B89 127.4(3) . .
C173 N40 C200 105.0(3) . .
C173 N40 B1 126.3(3) . .
C200 N40 B1 128.6(3) . .
C109 N4 Cd1 130.1(2) . .
C109 N4 C201 104.6(3) . .
C201 N4 Cd1 125.2(3) . .
C109 N46 C158 104.7(3) . .
C109 N46 B1 128.3(3) . .
C158 N46 B1 126.4(3) . .
C127 N47 C129 105.0(3) . .
C127 N47 B89 126.0(3) . 4_545
C129 N47 B89 128.9(3) . 4_545
C125 N7 Cd2 118.0(3) . 7_565
C125 N7 C204 104.6(3) . .
C204 N7 Cd2 130.8(3) . 7_565
C100 N60 C119 104.5(3) . .
C100 N60 B1 125.4(3) . .
C119 N60 B1 128.5(3) . .
C116 N68 B89 126.8(3) . .
C124 N68 C116 105.4(3) . .
C124 N68 B89 127.7(3) . .
C3 N8 Cd2 127.8(3) . 3_455
C86 N8 Cd2 127.2(3) . 3_455
C86 N8 C3 105.0(3) . .
C100 N2 Cd3 121.7(3) . 6_565
C100 N2 C132 104.7(3) . .
C132 N2 Cd3 133.3(3) . 6_565
C106 N1 Cd2 132.8(3) . 7
C173 N1 Cd2 118.6(3) . 7
C173 N1 C106 104.9(3) . .
C71 C1 C51 118.7(3) . .
C107 C1 C51 121.1(3) . .
C107 C1 C71 120.1(3) . .
N6 C2 H2 125.3 . .
C116 C2 N6 109.4(3) . .
C116 C2 H2 125.3 . .
N8 C3 H3 125.4 . .
C85 C3 N8 109.2(4) . .
C85 C3 H3 125.4 . .
C50 C30 H30 119.9 . .
C50 C30 C209 120.2(3) . .
C209 C30 H30 119.9 . .
C92 C34 C72 120.2(3) . .
C92 C34 C118 119.9(3) . .
C118 C34 C72 119.8(3) . .
C30 C50 C70 121.0(3) . .
C30 C50 C92 119.7(3) . .
C92 C50 C70 119.3(3) . .
O12 C51 O11 125.5(3) . .
O12 C51 C1 121.0(3) . .
O11 C51 C1 113.6(3) . .
C69 C54 H54 119.6 . .
C115 C54 H54 119.6 . .
C115 C54 C69 120.7(3) . .
N29 C61 H61 126.0 . .
C136 C61 N29 108.0(3) . .
C136 C61 H61 126.0 . .
C54 C69 C101 118.9(3) . .
C107 C69 C54 119.8(3) . .
C107 C69 C101 121.3(3) . .
O1 C70 C50 119.6(3) . .
O2 C70 O1 121.3(3) . .
O2 C70 C50 119.0(3) . .
C1 C71 H71 119.9 . .
C115 C71 C1 120.1(3) . .
C115 C71 H71 119.9 . .
O4 C72 C34 115.7(3) . .
O3 C72 O4 126.0(3) . .
O3 C72 C34 118.3(3) . .
O5 C76 O6 124.6(3) . .
O5 C76 C209 118.9(3) . .
O6 C76 C209 116.4(3) . .
O10 C84 Cd3 65.4(2) . 5_565
O10 C84 O9 120.6(3) . .
O10 C84 C115 120.5(3) . .
O9 C84 Cd3 55.58(17) . 5_565
O9 C84 C115 118.9(3) . .
C115 C84 Cd3 170.8(2) . 5_565
N32 C85 H85 126.1 . .
C3 C85 N32 107.7(3) . .
C3 C85 H85 126.1 . .
N32 C86 H86 123.2 . .
N8 C86 N32 113.5(3) . .
N8 C86 H86 123.2 . .
C34 C92 C50 120.3(3) . .
C34 C92 H92 119.8 . .
C50 C92 H92 119.8 . .
N60 C100 H100 123.2 . .
N2 C100 N60 113.7(3) . .
N2 C100 H100 123.2 . .
O7 C101 O8 122.2(4) . .
O7 C101 C69 124.3(3) . .
O8 C101 C69 113.4(3) . .
N1 C106 H106 125.0 . .
C200 C106 N1 109.9(4) . .
C200 C106 H106 125.0 . .
C1 C107 H107 120.1 . .
C69 C107 C1 119.8(3) . .
C69 C107 H107 120.1 . .
N4 C109 N46 113.3(3) . .
N4 C109 H109 123.4 . .
N46 C109 H109 123.4 . .
C54 C115 C71 119.3(3) . .
C54 C115 C84 120.5(3) . .
C71 C115 C84 120.2(3) . .
N68 C116 H116 126.5 . .
C2 C116 N68 107.0(3) . .
C2 C116 H116 126.5 . .
C34 C118 H118 120.0 . .
C209 C118 C34 120.1(3) . .
C209 C118 H118 120.0 . .
N60 C119 H119 126.2 . .
C132 C119 N60 107.6(4) . .
C132 C119 H119 126.2 . .
N6 C124 N68 113.0(3) . .
N6 C124 H124 123.5 . .
N68 C124 H124 123.5 . .
N20 C125 H125 123.4 . .
N7 C125 N20 113.2(3) . .
N7 C125 H125 123.4 . .
N5 C127 N47 112.9(3) . .
N5 C127 H127 123.6 . .
N47 C127 H127 123.6 . .
N47 C129 H129 126.4 . .
C203 C129 N47 107.1(4) . .
C203 C129 H129 126.4 . .
N2 C132 H132 125.2 . .
C119 C132 N2 109.5(4) . .
C119 C132 H132 125.2 . .
N3 C136 H136 125.4 . .
C61 C136 N3 109.2(3) . .
C61 C136 H136 125.4 . .
N20 C137 H137 126.3 . .
C204 C137 N20 107.4(3) . .
C204 C137 H137 126.3 . .
N3 C150 N29 113.7(3) . .
N3 C150 H150 123.2 . .
N29 C150 H150 123.2 . .
N46 C158 H158 126.3 . .
C201 C158 N46 107.4(4) . .
C201 C158 H158 126.3 . .
N40 C173 H173 123.6 . .
N1 C173 N40 112.9(4) . .
N1 C173 H173 123.6 . .
N40 C200 H200 126.4 . .
C106 C200 N40 107.2(4) . .
C106 C200 H200 126.4 . .
N4 C201 H201 125.0 . .
C158 C201 N4 110.0(4) . .
C158 C201 H201 125.0 . .
N5 C203 H203 125.1 . .
C129 C203 N5 109.9(4) . .
C129 C203 H203 125.1 . .
N7 C204 H204 125.2 . .
C137 C204 N7 109.7(4) . .
C137 C204 H204 125.2 . .
C30 C209 C76 121.0(3) . .
C118 C209 C30 119.7(3) . .
C118 C209 C76 119.2(3) . .
N29 B1 N60 110.3(3) . .
N40 B1 N29 108.1(3) . .
N40 B1 N46 111.1(3) . .
N40 B1 N60 108.6(3) . .
N46 B1 N29 109.4(3) . .
N46 B1 N60 109.2(3) . .
N20 B89 N32 109.4(3) . .
N20 B89 N47 111.0(3) . 4
N20 B89 N68 107.3(3) . .
N32 B89 N68 109.8(3) . .
N47 B89 N32 109.3(3) 4 .
N47 B89 N68 110.0(3) 4 .

loop_
_geom_bond_atom_site_label_1
_geom_bond_atom_site_label_2
_geom_bond_distance
_geom_bond_site_symmetry_2
Cd1 O5 2.311(2) .
Cd1 O1 2.378(3) 4
Cd1 O7 2.479(3) .
Cd1 N5 2.261(3) .
Cd1 N6 2.271(3) .
Cd1 N4 2.295(3) .
Cd2 O12 2.508(3) 7_565
Cd2 O3 2.340(3) .
Cd2 N3 2.334(3) .
Cd2 N7 2.297(3) 7_565
Cd2 N8 2.257(3) 3_545
Cd2 N1 2.312(3) 7
Cd3 O6 2.210(3) .
Cd3 O1 2.537(3) 4
Cd3 O10 2.474(3) 5_565
Cd3 O9 2.258(3) 5_565
Cd3 O2 2.348(3) 4
Cd3 N2 2.254(3) 6_566
Cd3 C84 2.719(4) 5_565
O5 C76 1.256(4) .
O4 C72 1.275(5) .
O6 C76 1.260(4) .
O1 Cd1 2.378(3) 4_545
O1 Cd3 2.537(3) 4_545
O1 C70 1.264(4) .
O12 Cd2 2.508(3) 7_565
O12 C51 1.216(4) .
O7 C101 1.205(4) .
O3 C72 1.234(5) .
O10 Cd3 2.474(3) 5_565
O10 C84 1.239(4) .
O11 H11 0.8162 .
O11 C51 1.281(5) .
O9 Cd3 2.258(3) 5_565
O9 C84 1.279(4) .
O8 C101 1.310(5) .
O2 Cd3 2.348(3) 4_545
O2 C70 1.248(5) .
N20 C125 1.351(4) .
N20 C137 1.374(5) .
N20 B89 1.530(5) .
N5 C127 1.315(4) .
N5 C203 1.352(5) .
N3 C136 1.375(5) .
N3 C150 1.312(5) .
N29 C61 1.386(4) .
N29 C150 1.351(5) .
N29 B1 1.542(5) .
N6 C2 1.378(5) .
N6 C124 1.318(5) .
N32 C85 1.378(5) .
N32 C86 1.344(5) .
N32 B89 1.543(5) .
N40 C173 1.346(5) .
N40 C200 1.380(5) .
N40 B1 1.534(5) .
N4 C109 1.313(4) .
N4 C201 1.364(5) .
N46 C109 1.351(4) .
N46 C158 1.372(5) .
N46 B1 1.536(5) .
N47 C127 1.342(5) .
N47 C129 1.374(5) .
N47 B89 1.535(5) 4_545
N7 Cd2 2.297(3) 7_565
N7 C125 1.311(5) .
N7 C204 1.379(5) .
N60 C100 1.344(4) .
N60 C119 1.380(5) .
N60 B1 1.547(5) .
N68 C116 1.390(5) .
N68 C124 1.342(4) .
N68 B89 1.550(5) .
N8 Cd2 2.257(3) 3_455
N8 C3 1.369(5) .
N8 C86 1.309(5) .
N2 Cd3 2.254(3) 6_565
N2 C100 1.315(5) .
N2 C132 1.368(5) .
N1 Cd2 2.312(3) 7
N1 C106 1.362(6) .
N1 C173 1.321(5) .
C1 C51 1.505(4) .
C1 C71 1.395(5) .
C1 C107 1.387(5) .
C2 H2 0.9300 .
C2 C116 1.355(5) .
C3 H3 0.9300 .
C3 C85 1.350(6) .
C30 H30 0.9300 .
C30 C50 1.390(5) .
C30 C209 1.394(4) .
C34 C72 1.506(4) .
C34 C92 1.387(5) .
C34 C118 1.391(5) .
C50 C70 1.506(4) .
C50 C92 1.390(4) .
C54 H54 0.9300 .
C54 C69 1.393(5) .
C54 C115 1.384(5) .
C61 H61 0.9300 .
C61 C136 1.350(6) .
C69 C101 1.491(5) .
C69 C107 1.387(5) .
C71 H71 0.9300 .
C71 C115 1.390(5) .
C76 C209 1.514(5) .
C84 Cd3 2.719(4) 5_565
C84 C115 1.491(5) .
C85 H85 0.9300 .
C86 H86 0.9300 .
C92 H92 0.9300 .
C100 H100 0.9300 .
C106 H106 0.9300 .
C106 C200 1.350(6) .
C107 H107 0.9300 .
C109 H109 0.9300 .
C116 H116 0.9300 .
C118 H118 0.9300 .
C118 C209 1.391(4) .
C119 H119 0.9300 .
C119 C132 1.351(6) .
C124 H124 0.9300 .
C125 H125 0.9300 .
C127 H127 0.9300 .
C129 H129 0.9300 .
C129 C203 1.349(6) .
C132 H132 0.9300 .
C136 H136 0.9300 .
C137 H137 0.9300 .
C137 C204 1.347(6) .
C150 H150 0.9300 .
C158 H158 0.9300 .
C158 C201 1.350(6) .
C173 H173 0.9300 .
C200 H200 0.9300 .
C201 H201 0.9300 .
C203 H203 0.9300 .
C204 H204 0.9300 .
B89 N47 1.535(5) 4

loop_
_geom_torsion_atom_site_label_1
_geom_torsion_atom_site_label_2
_geom_torsion_atom_site_label_3
_geom_torsion_atom_site_label_4
_geom_torsion
_geom_torsion_site_symmetry_1
_geom_torsion_site_symmetry_2
_geom_torsion_site_symmetry_3
_geom_torsion_site_symmetry_4
Cd1 O5 C76 O6 96.7(4) . . . .
Cd1 O5 C76 C209 -81.4(4) . . . .
Cd1 O1 C70 O2 110.1(4) 4_545 . . .
Cd1 O1 C70 C50 -73.8(4) 4_545 . . .
Cd1 O7 C101 O8 74.0(5) . . . .
Cd1 O7 C101 C69 -100.9(4) . . . .
Cd1 N5 C127 N47 178.6(2) . . . .
Cd1 N5 C203 C129 -179.5(3) . . . .
Cd1 N6 C2 C116 175.7(3) . . . .
Cd1 N6 C124 N68 -176.7(2) . . . .
Cd1 N4 C109 N46 179.6(3) . . . .
Cd1 N4 C201 C158 179.7(4) . . . .
Cd2 O12 C51 O11 37.2(6) 7_565 . . .
Cd2 O12 C51 C1 -141.7(3) 7_565 . . .
Cd2 O3 C72 O4 -34.7(6) . . . .
Cd2 O3 C72 C34 144.0(3) . . . .
Cd2 N3 C136 C61 -179.8(3) . . . .
Cd2 N3 C150 N29 179.2(2) . . . .
Cd2 N7 C125 N20 156.3(3) 7_565 . . .
Cd2 N7 C204 C137 -151.8(3) 7_565 . . .
Cd2 N8 C3 C85 -179.5(3) 3_455 . . .
Cd2 N8 C86 N32 179.3(3) 3_455 . . .
Cd2 N1 C106 C200 -157.4(4) 7 . . .
Cd2 N1 C173 N40 161.8(3) 7 . . .
Cd3 O6 C76 O5 -12.6(5) . . . .
Cd3 O6 C76 C209 165.6(2) . . . .
Cd3 O1 C70 O2 -13.5(4) 4_545 . . .
Cd3 O1 C70 C50 162.7(3) 4_545 . . .
Cd3 O10 C84 O9 6.1(4) 5_565 . . .
Cd3 O10 C84 C115 -171.9(3) 5_565 . . .
Cd3 O9 C84 O10 -6.7(4) 5_565 . . .
Cd3 O9 C84 C115 171.3(3) 5_565 . . .
Cd3 O2 C70 O1 14.7(4) 4_545 . . .
Cd3 O2 C70 C50 -161.5(3) 4_545 . . .
Cd3 N2 C100 N60 -174.2(3) 6_565 . . .
Cd3 N2 C132 C119 173.1(3) 6_565 . . .
Cd3 C84 C115 C54 49.0(17) 5_565 . . .
Cd3 C84 C115 C71 -129.6(14) 5_565 . . .
O5 Cd1 O7 C101 -50.9(3) . . . .
O5 Cd1 N5 C127 -51.3(3) . . . .
O5 Cd1 N5 C203 126.7(4) . . . .
O5 Cd1 N6 C2 -156.0(3) . . . .
O5 Cd1 N6 C124 20.2(5) . . . .
O5 Cd1 N4 C109 19.7(3) . . . .
O5 Cd1 N4 C201 -159.2(4) . . . .
O5 C76 C209 C30 -172.0(3) . . . .
O5 C76 C209 C118 12.2(5) . . . .
O6 C76 C209 C30 9.7(5) . . . .
O6 C76 C209 C118 -166.0(3) . . . .
O1 Cd1 O5 C76 -58.7(3) 4 . . .
O1 Cd1 O7 C101 -128.8(3) 4 . . .
O1 Cd1 N5 C127 25.9(3) 4 . . .
O1 Cd1 N5 C203 -156.1(4) 4 . . .
O1 Cd1 N6 C2 136.0(3) 4 . . .
O1 Cd1 N6 C124 -47.8(3) 4 . . .
O1 Cd1 N4 C109 1.0(6) 4 . . .
O1 Cd1 N4 C201 -177.9(4) 4 . . .
O1 Cd3 O6 C76 -46.7(3) 4 . . .
O12 Cd2 O3 C72 38.0(4) 7_565 . . .
O12 Cd2 N3 C136 130.5(3) 7_565 . . .
O12 Cd2 N3 C150 -48.3(3) 7_565 . . .
O7 Cd1 O5 C76 -147.9(3) . . . .
O7 Cd1 N5 C127 64.9(8) . . . .
O7 Cd1 N5 C203 -117.1(7) . . . .
O7 Cd1 N6 C2 -136.9(4) . . . .
O7 Cd1 N6 C124 39.3(3) . . . .
O7 Cd1 N4 C109 -68.1(3) . . . .
O7 Cd1 N4 C201 113.0(4) . . . .
O3 Cd2 N3 C136 -128.7(3) . . . .
O3 Cd2 N3 C150 52.5(3) . . . .
O10 Cd3 O6 C76 117.7(3) 5_565 . . .
O10 C84 C115 C54 176.2(4) . . . .
O10 C84 C115 C71 -2.4(5) . . . .
O9 Cd3 O6 C76 62.3(3) 5_565 . . .
O9 C84 C115 C54 -1.8(5) . . . .
O9 C84 C115 C71 179.6(3) . . . .
O2 Cd3 O6 C76 -62.0(3) 4 . . .
N20 C137 C204 N7 1.4(6) . . . .
N5 Cd1 O5 C76 24.8(3) . . . .
N5 Cd1 O7 C101 -167.7(6) . . . .
N5 Cd1 N6 C2 50.1(4) . . . .
N5 Cd1 N6 C124 -133.7(3) . . . .
N5 Cd1 N4 C109 115.1(3) . . . .
N5 Cd1 N4 C201 -63.7(4) . . . .
N3 Cd2 O3 C72 -42.2(4) . . . .
N29 C61 C136 N3 1.1(5) . . . .
N6 Cd1 O5 C76 -129.4(4) . . . .
N6 Cd1 O7 C101 134.8(3) . . . .
N6 Cd1 N5 C127 121.0(3) . . . .
N6 Cd1 N5 C203 -61.1(4) . . . .
N6 Cd1 N4 C109 -142.9(3) . . . .
N6 Cd1 N4 C201 38.2(4) . . . .
N6 C2 C116 N68 1.4(5) . . . .
N4 Cd1 O5 C76 126.8(3) . . . .
N4 Cd1 O7 C101 35.3(3) . . . .
N4 Cd1 N5 C127 -138.5(3) . . . .
N4 Cd1 N5 C203 39.5(4) . . . .
N4 Cd1 N6 C2 -54.0(4) . . . .
N4 Cd1 N6 C124 122.2(3) . . . .
N46 C158 C201 N4 0.3(7) . . . .
N47 C129 C203 N5 2.0(6) . . . .
N7 Cd2 O3 C72 -99.7(10) 7_565 . . .
N7 Cd2 N3 C136 45.5(3) 7_565 . . .
N7 Cd2 N3 C150 -133.4(3) 7_565 . . .
N60 C119 C132 N2 0.5(5) . . . .
N8 Cd2 O3 C72 122.5(4) 3_545 . . .
N8 Cd2 N3 C136 163.2(3) 3_545 . . .
N8 Cd2 N3 C150 -15.7(6) 3_545 . . .
N8 C3 C85 N32 -0.3(6) . . . .
N2 Cd3 O6 C76 -154.5(3) 6_566 . . .
N1 Cd2 O3 C72 -136.0(4) 7 . . .
N1 Cd2 N3 C136 -45.7(3) 7 . . .
N1 Cd2 N3 C150 135.4(3) 7 . . .
N1 C106 C200 N40 -0.4(6) . . . .
C1 C71 C115 C54 -3.3(5) . . . .
C1 C71 C115 C84 175.3(3) . . . .
C2 N6 C124 N68 0.3(4) . . . .
C3 N8 C86 N32 -1.0(5) . . . .
C30 C50 C70 O1 2.0(5) . . . .
C30 C50 C70 O2 178.3(3) . . . .
C30 C50 C92 C34 0.6(5) . . . .
C34 C118 C209 C30 -0.2(5) . . . .
C34 C118 C209 C76 175.7(3) . . . .
C50 C30 C209 C76 -176.6(3) . . . .
C50 C30 C209 C118 -0.8(5) . . . .
C51 C1 C71 C115 179.8(3) . . . .
C51 C1 C107 C69 -176.5(3) . . . .
C54 C69 C101 O7 -170.9(4) . . . .
C54 C69 C101 O8 13.8(6) . . . .
C54 C69 C107 C1 -3.3(6) . . . .
C61 N29 C150 N3 0.5(4) . . . .
C61 N29 B1 N40 51.2(4) . . . .
C61 N29 B1 N46 172.3(3) . . . .
C61 N29 B1 N60 -67.5(4) . . . .
C69 C54 C115 C71 3.5(6) . . . .
C69 C54 C115 C84 -175.1(3) . . . .
C70 C50 C92 C34 178.8(3) . . . .
C71 C1 C51 O12 141.5(4) . . . .
C71 C1 C51 O11 -37.6(5) . . . .
C71 C1 C107 C69 3.5(6) . . . .
C72 C34 C92 C50 179.5(3) . . . .
C72 C34 C118 C209 -179.7(3) . . . .
C84 Cd3 O6 C76 90.5(3) 5_565 . . .
C85 N32 C86 N8 0.8(5) . . . .
C85 N32 B89 N20 -164.7(4) . . . .
C85 N32 B89 N47 -43.0(5) . . . 4
C85 N32 B89 N68 77.8(5) . . . .
C86 N32 C85 C3 -0.3(5) . . . .
C86 N32 B89 N20 24.3(5) . . . .
C86 N32 B89 N47 146.0(3) . . . 4
C86 N32 B89 N68 -93.2(4) . . . .
C86 N8 C3 C85 0.8(5) . . . .
C92 C34 C72 O4 -161.0(3) . . . .
C92 C34 C72 O3 20.2(5) . . . .
C92 C34 C118 C209 1.3(5) . . . .
C92 C50 C70 O1 -176.1(3) . . . .
C92 C50 C70 O2 0.1(5) . . . .
C100 N60 C119 C132 -0.3(5) . . . .
C100 N60 B1 N29 40.6(5) . . . .
C100 N60 B1 N40 -77.8(4) . . . .
C100 N60 B1 N46 160.9(3) . . . .
C100 N2 C132 C119 -0.4(5) . . . .
C101 C69 C107 C1 177.6(4) . . . .
C106 N1 C173 N40 0.6(5) . . . .
C107 C1 C51 O12 -38.6(6) . . . .
C107 C1 C51 O11 142.4(4) . . . .
C107 C1 C71 C115 -0.1(5) . . . .
C107 C69 C101 O7 8.2(7) . . . .
C107 C69 C101 O8 -167.1(4) . . . .
C109 N4 C201 C158 0.6(6) . . . .
C109 N46 C158 C201 -1.1(6) . . . .
C109 N46 B1 N29 -96.2(4) . . . .
C109 N46 B1 N40 23.1(5) . . . .
C109 N46 B1 N60 142.9(4) . . . .
C115 C54 C69 C101 178.9(4) . . . .
C115 C54 C69 C107 -0.2(6) . . . .
C116 N68 C124 N6 0.5(4) . . . .
C116 N68 B89 N20 48.8(4) . . . .
C116 N68 B89 N32 167.6(3) . . . .
C116 N68 B89 N47 -72.0(4) . . . 4
C118 C34 C72 O4 20.0(5) . . . .
C118 C34 C72 O3 -158.8(3) . . . .
C118 C34 C92 C50 -1.5(5) . . . .
C119 N60 C100 N2 0.1(5) . . . .
C119 N60 B1 N29 -156.5(4) . . . .
C119 N60 B1 N40 85.1(5) . . . .
C119 N60 B1 N46 -36.2(5) . . . .
C124 N6 C2 C116 -1.0(4) . . . .
C124 N68 C116 C2 -1.1(4) . . . .
C124 N68 B89 N20 -136.3(3) . . . .
C124 N68 B89 N32 -17.5(5) . . . .
C124 N68 B89 N47 102.8(4) . . . 4
C125 N20 C137 C204 -0.3(5) . . . .
C125 N20 B89 N32 -78.6(4) . . . .
C125 N20 B89 N47 160.7(3) . . . 4
C125 N20 B89 N68 40.5(4) . . . .
C125 N7 C204 C137 -1.9(5) . . . .
C127 N5 C203 C129 -1.3(5) . . . .
C127 N47 C129 C203 -1.8(5) . . . .
C129 N47 C127 N5 1.1(4) . . . .
C132 N2 C100 N60 0.2(5) . . . .
C136 N3 C150 N29 0.1(4) . . . .
C137 N20 C125 N7 -1.0(5) . . . .
C137 N20 B89 N32 94.6(4) . . . .
C137 N20 B89 N47 -26.2(5) . . . 4
C137 N20 B89 N68 -146.4(4) . . . .
C150 N3 C136 C61 -0.8(4) . . . .
C150 N29 C61 C136 -1.0(4) . . . .
C150 N29 B1 N40 -130.3(3) . . . .
C150 N29 B1 N46 -9.2(5) . . . .
C150 N29 B1 N60 111.0(4) . . . .
C158 N46 C109 N4 1.6(5) . . . .
C158 N46 B1 N29 73.4(5) . . . .
C158 N46 B1 N40 -167.3(4) . . . .
C158 N46 B1 N60 -47.5(6) . . . .
C173 N40 C200 C106 0.7(5) . . . .
C173 N40 B1 N29 25.0(5) . . . .
C173 N40 B1 N46 -95.1(4) . . . .
C173 N40 B1 N60 144.7(4) . . . .
C173 N1 C106 C200 -0.1(6) . . . .
C200 N40 C173 N1 -0.9(5) . . . .
C200 N40 B1 N29 -152.5(4) . . . .
C200 N40 B1 N46 87.4(5) . . . .
C200 N40 B1 N60 -32.7(5) . . . .
C201 N4 C109 N46 -1.4(5) . . . .
C203 N5 C127 N47 0.1(4) . . . .
C204 N7 C125 N20 1.8(5) . . . .
C209 C30 C50 C70 -177.5(3) . . . .
C209 C30 C50 C92 0.6(5) . . . .
B1 N29 C61 C136 177.8(3) . . . .
B1 N29 C150 N3 -178.3(3) . . . .
B1 N40 C173 N1 -178.8(3) . . . .
B1 N40 C200 C106 178.7(4) . . . .
B1 N46 C109 N4 173.0(4) . . . .
B1 N46 C158 C201 -172.7(4) . . . .
B1 N60 C100 N2 166.4(3) . . . .
B1 N60 C119 C132 -166.0(4) . . . .
B89 N20 C125 N7 173.6(3) . . . .
B89 N20 C137 C204 -174.4(4) . . . .
B89 N32 C85 C3 -172.9(4) . . . .
B89 N32 C86 N8 173.4(3) . . . .
B89 N47 C127 N5 177.2(3) 4_545 . . .
B89 N47 C129 C203 -177.8(4) 4_545 . . .
B89 N68 C116 C2 174.6(3) . . . .
B89 N68 C124 N6 -175.2(3) . . . .
